data_4063835
loop_
_publ_author_name
'Arii, Hidekazu'
'Takahashi, Makiko'
'Nanjo, Masato'
'Mochida, Kunio'

_publ_section_title
;
 Polyhedral and Spiro Platinum&#x2212;Silyl Clusters Bearing Phosphine
 Ligands
;
_journal_issue 4
_journal_name_full Organometallics
_journal_page_first 917
_journal_paper_doi 10.1021/om100976v
_journal_volume 30
_journal_year 2011
_chemical_formula_sum 'C78 H74 P6 Pt3 Si2'
_chemical_formula_weight 1838.64
_chemical_name_systematic
; 
 ? 
;
_space_group_IT_number 2
_symmetry_cell_setting triclinic
_symmetry_space_group_name_Hall '-P 1'
_symmetry_space_group_name_H-M 'P -1'
_atom_sites_solution_hydrogens geom
_atom_sites_solution_primary direct
_atom_sites_solution_secondary difmap
_audit_creation_method SHELXL-97
_cell_angle_alpha 86.0700(10)
_cell_angle_beta 75.1750(10)
_cell_angle_gamma 73.2010(10)
_cell_formula_units_Z 2
_cell_length_a 13.1182(10)
_cell_length_b 15.2757(12)
_cell_length_c 18.8978(15)
_cell_measurement_reflns_used 9890
_cell_measurement_temperature 123
_cell_measurement_theta_max 27.44
_cell_measurement_theta_min 2.36
_cell_volume 3504.6(5)
_computing_cell_refinement 'APEX2 (Bruker AXS, 2006)'
_computing_data_collection 'APEX2 (Bruker AXS, 2006)'
_computing_data_reduction 'SAINT (Bruker AXS, 2004)'
_computing_molecular_graphics 'XSHEL (Bruker AXS,2002)'
_computing_publication_material 'XCIF (Bruker AXS, 2001)'
_computing_structure_refinement 'SHELXL-97 (Sheldrick, 1997)'
_computing_structure_solution 'SHELXS-97 (Sheldrick, 1997)'
_diffrn_ambient_temperature 123(2)
_diffrn_detector_area_resol_mean 8.333
_diffrn_measured_fraction_theta_full 0.974
_diffrn_measured_fraction_theta_max 0.974
_diffrn_measurement_device_type 'Bruker APEXII CCD area detector'
_diffrn_measurement_method 'phi and omega scans'
_diffrn_radiation_monochromator 'Bruker Helios multilayer confocal mirror'
_diffrn_radiation_source 'Bruker TXS fine-focus rotating anode'
_diffrn_radiation_type MoK\a
_diffrn_radiation_wavelength 0.71073
_diffrn_reflns_av_R_equivalents 0.0379
_diffrn_reflns_av_sigmaI/netI 0.0512
_diffrn_reflns_limit_h_max 16
_diffrn_reflns_limit_h_min -17
_diffrn_reflns_limit_k_max 19
_diffrn_reflns_limit_k_min -19
_diffrn_reflns_limit_l_max 24
_diffrn_reflns_limit_l_min -24
_diffrn_reflns_number 39619
_diffrn_reflns_theta_full 27.52
_diffrn_reflns_theta_max 27.52
_diffrn_reflns_theta_min 1.39
_exptl_absorpt_coefficient_mu 6.188
_exptl_absorpt_correction_T_max 0.5766
_exptl_absorpt_correction_T_min 0.3708
_exptl_absorpt_correction_type empirical
_exptl_absorpt_process_details
;
SADABS Sheldrick 1996
;
_exptl_crystal_colour orange
_exptl_crystal_density_diffrn 1.742
_exptl_crystal_density_method 'not measured'
_exptl_crystal_description prism
_exptl_crystal_F_000 1788
_exptl_crystal_size_max 0.20
_exptl_crystal_size_mid 0.10
_exptl_crystal_size_min 0.10
_refine_diff_density_max 3.167
_refine_diff_density_min -1.358
_refine_diff_density_rms 0.152
_refine_ls_extinction_method none
_refine_ls_goodness_of_fit_ref 1.023
_refine_ls_hydrogen_treatment mixed
_refine_ls_matrix_type full
_refine_ls_number_parameters 810
_refine_ls_number_reflns 15718
_refine_ls_number_restraints 2
_refine_ls_restrained_S_all 1.023
_refine_ls_R_factor_all 0.0527
_refine_ls_R_factor_gt 0.0359
_refine_ls_shift/su_max 0.001
_refine_ls_shift/su_mean 0.000
_refine_ls_structure_factor_coef Fsqd
_refine_ls_weighting_details 'calc w=1/[\s^2^(Fo^2^)+(0.0343P)^2^+6.1282P] where P=(Fo^2^+2Fc^2^)/3'
_refine_ls_weighting_scheme calc
_refine_ls_wR_factor_gt 0.0763
_refine_ls_wR_factor_ref 0.0827
_reflns_number_gt 12491
_reflns_number_total 15718
_reflns_threshold_expression >2sigma(I)
_cod_data_source_file om100976v_si_002.cif
_cod_data_source_block complex3
_cod_depositor_comments
;
The following automatic conversions were performed:

'_symmetry_cell_setting' value 'Triclinic' changed to 'triclinic'
according to /home/saulius/struct/CIF-dictionaries/cif_core.dic
dictionary named 'cif_core.dic' version 2.4.1 from 2010-06-29.

Automatic conversion script
Id: cif_fix_values 1715 2011-07-08 13:25:40Z adriana 
;
_cod_original_sg_symbol_H-M 'P-1   '
_cod_database_code 4063835

loop_
_symmetry_equiv_pos_as_xyz
'x, y, z'
'-x, -y, -z'

loop_
_atom_site_label
_atom_site_type_symbol
_atom_site_fract_x
_atom_site_fract_y
_atom_site_fract_z
_atom_site_U_iso_or_equiv
_atom_site_adp_type
_atom_site_occupancy
_atom_site_symmetry_multiplicity
_atom_site_calc_flag
_atom_site_refinement_flags
Pt1 Pt 0.757594(17) 0.173997(14) 0.298063(12) 0.02334(6) Uani 1 1 d .
Pt2 Pt 0.664855(17) 0.340562(14) 0.184902(12) 0.02305(6) Uani 1 1 d .
Pt3 Pt 0.908431(16) 0.326897(14) 0.236816(11) 0.02164(5) Uani 1 1 d .
P1 P 0.83518(12) 0.02109(10) 0.28400(8) 0.0263(3) Uani 1 1 d .
P2 P 0.64446(12) 0.14067(11) 0.40328(8) 0.0288(3) Uani 1 1 d .
P3 P 0.62672(12) 0.31215(10) 0.08005(8) 0.0269(3) Uani 1 1 d .
P4 P 0.50874(12) 0.45749(10) 0.20557(8) 0.0276(3) Uani 1 1 d .
P5 P 1.08399(11) 0.28731(10) 0.16853(8) 0.0259(3) Uani 1 1 d .
P6 P 0.96141(12) 0.41466(10) 0.30433(8) 0.0241(3) Uani 1 1 d .
Si1 Si 0.83608(12) 0.23140(10) 0.18257(8) 0.0211(3) Uani 1 1 d D
Si2 Si 0.72182(12) 0.33709(10) 0.29454(8) 0.0223(3) Uani 1 1 d D
H1H H 0.894(5) 0.177(4) 0.123(2) 0.05(2) Uiso 1 1 d D
H2H H 0.658(4) 0.394(3) 0.351(2) 0.029(15) Uiso 1 1 d D
C1 C 0.7391(5) -0.0354(4) 0.3463(3) 0.0336(14) Uani 1 1 d .
H1A H 0.6786 -0.0354 0.3240 0.040 Uiso 1 1 calc R
H1B H 0.7785 -0.0997 0.3544 0.040 Uiso 1 1 calc R
C2 C 0.6929(5) 0.0158(4) 0.4188(3) 0.0338(14) Uani 1 1 d .
H2A H 0.7503 0.0033 0.4464 0.041 Uiso 1 1 calc R
H2B H 0.6309 -0.0058 0.4484 0.041 Uiso 1 1 calc R
C3 C 0.8791(5) -0.0439(4) 0.1986(3) 0.0286(13) Uani 1 1 d .
C4 C 0.9644(5) -0.0258(4) 0.1436(3) 0.0359(14) Uani 1 1 d .
H4 H 0.9979 0.0187 0.1518 0.043 Uiso 1 1 calc R
C5 C 1.0006(5) -0.0717(4) 0.0774(4) 0.0415(16) Uani 1 1 d .
H5 H 1.0586 -0.0585 0.0406 0.050 Uiso 1 1 calc R
C6 C 0.9530(6) -0.1367(5) 0.0644(4) 0.0488(18) Uani 1 1 d .
H6 H 0.9781 -0.1683 0.0188 0.059 Uiso 1 1 calc R
C7 C 0.8694(6) -0.1551(5) 0.1177(4) 0.0485(18) Uani 1 1 d .
H7 H 0.8367 -0.1999 0.1089 0.058 Uiso 1 1 calc R
C8 C 0.8314(5) -0.1092(4) 0.1846(4) 0.0390(15) Uani 1 1 d .
H8 H 0.7727 -0.1224 0.2208 0.047 Uiso 1 1 calc R
C9 C 0.9574(4) -0.0214(4) 0.3214(3) 0.0281(12) Uani 1 1 d .
C10 C 0.9785(5) 0.0351(4) 0.3663(3) 0.0369(15) Uani 1 1 d .
H10 H 0.9333 0.0963 0.3746 0.044 Uiso 1 1 calc R
C11 C 1.0660(5) 0.0028(5) 0.3996(3) 0.0418(16) Uani 1 1 d .
H11 H 1.0792 0.0417 0.4312 0.050 Uiso 1 1 calc R
C12 C 1.1330(5) -0.0853(5) 0.3866(4) 0.0448(17) Uani 1 1 d .
H12 H 1.1921 -0.1071 0.4095 0.054 Uiso 1 1 calc R
C13 C 1.1146(5) -0.1415(4) 0.3408(4) 0.0394(15) Uani 1 1 d .
H13 H 1.1622 -0.2017 0.3309 0.047 Uiso 1 1 calc R
C14 C 1.0266(5) -0.1108(4) 0.3089(3) 0.0360(14) Uani 1 1 d .
H14 H 1.0131 -0.1507 0.2782 0.043 Uiso 1 1 calc R
C15 C 0.5052(5) 0.1528(4) 0.3929(3) 0.0315(13) Uani 1 1 d .
C16 C 0.4887(5) 0.1500(5) 0.3245(4) 0.0514(19) Uani 1 1 d .
H16 H 0.5487 0.1457 0.2829 0.062 Uiso 1 1 calc R
C17 C 0.3866(6) 0.1533(6) 0.3143(4) 0.064(2) Uani 1 1 d .
H17 H 0.3778 0.1494 0.2664 0.076 Uiso 1 1 calc R
C18 C 0.2977(5) 0.1624(5) 0.3742(4) 0.0500(19) Uani 1 1 d .
H18 H 0.2274 0.1652 0.3676 0.060 Uiso 1 1 calc R
C19 C 0.3118(5) 0.1673(5) 0.4425(4) 0.0442(17) Uani 1 1 d .
H19 H 0.2504 0.1745 0.4836 0.053 Uiso 1 1 calc R
C20 C 0.4137(5) 0.1621(4) 0.4533(4) 0.0378(15) Uani 1 1 d .
H20 H 0.4220 0.1647 0.5015 0.045 Uiso 1 1 calc R
C21 C 0.6210(5) 0.1862(5) 0.4957(3) 0.0372(15) Uani 1 1 d .
C22 C 0.6303(6) 0.2733(5) 0.5014(4) 0.0501(18) Uani 1 1 d .
H22 H 0.6499 0.3067 0.4582 0.060 Uiso 1 1 calc R
C23 C 0.6114(6) 0.3124(6) 0.5695(4) 0.057(2) Uani 1 1 d .
H23 H 0.6161 0.3728 0.5730 0.068 Uiso 1 1 calc R
C24 C 0.5856(6) 0.2626(6) 0.6326(4) 0.053(2) Uani 1 1 d .
H24 H 0.5758 0.2881 0.6792 0.063 Uiso 1 1 calc R
C25 C 0.5741(5) 0.1772(6) 0.6281(4) 0.052(2) Uani 1 1 d .
H25 H 0.5532 0.1448 0.6716 0.062 Uiso 1 1 calc R
C26 C 0.5932(5) 0.1369(5) 0.5594(3) 0.0447(17) Uani 1 1 d .
H26 H 0.5873 0.0768 0.5563 0.054 Uiso 1 1 calc R
C27 C 0.5094(5) 0.4090(4) 0.0666(3) 0.0342(14) Uani 1 1 d .
H27A H 0.5371 0.4595 0.0412 0.041 Uiso 1 1 calc R
H27B H 0.4697 0.3889 0.0357 0.041 Uiso 1 1 calc R
C28 C 0.4305(5) 0.4431(4) 0.1407(3) 0.0347(14) Uani 1 1 d .
H28A H 0.3886 0.3986 0.1605 0.042 Uiso 1 1 calc R
H28B H 0.3775 0.5023 0.1343 0.042 Uiso 1 1 calc R
C29 C 0.5802(5) 0.2087(4) 0.0830(3) 0.0294(13) Uani 1 1 d .
C30 C 0.5021(5) 0.2031(5) 0.0471(4) 0.0436(16) Uani 1 1 d .
H30 H 0.4712 0.2536 0.0195 0.052 Uiso 1 1 calc R
C31 C 0.4690(6) 0.1236(5) 0.0514(5) 0.055(2) Uani 1 1 d .
H31 H 0.4160 0.1197 0.0265 0.067 Uiso 1 1 calc R
C32 C 0.5132(6) 0.0509(5) 0.0918(4) 0.0497(18) Uani 1 1 d .
H32 H 0.4881 -0.0022 0.0967 0.060 Uiso 1 1 calc R
C33 C 0.5935(7) 0.0549(5) 0.1250(4) 0.0493(19) Uani 1 1 d .
H33 H 0.6270 0.0031 0.1504 0.059 Uiso 1 1 calc R
C34 C 0.6257(6) 0.1341(4) 0.1215(4) 0.0432(17) Uani 1 1 d .
H34 H 0.6796 0.1370 0.1459 0.052 Uiso 1 1 calc R
C35 C 0.7193(5) 0.3071(4) -0.0118(3) 0.0311(13) Uani 1 1 d .
C36 C 0.7624(6) 0.3802(5) -0.0333(4) 0.0461(17) Uani 1 1 d .
H36 H 0.7482 0.4284 0.0001 0.055 Uiso 1 1 calc R
C37 C 0.8270(6) 0.3825(6) -0.1046(4) 0.054(2) Uani 1 1 d .
H37 H 0.8558 0.4331 -0.1194 0.065 Uiso 1 1 calc R
C38 C 0.8491(6) 0.3133(5) -0.1529(4) 0.0504(19) Uani 1 1 d .
H38 H 0.8913 0.3165 -0.2015 0.060 Uiso 1 1 calc R
C39 C 0.8105(5) 0.2393(5) -0.1311(4) 0.0461(17) Uani 1 1 d .
H39 H 0.8277 0.1899 -0.1641 0.055 Uiso 1 1 calc R
C40 C 0.7451(5) 0.2366(4) -0.0600(3) 0.0361(14) Uani 1 1 d .
H40 H 0.7184 0.1850 -0.0451 0.043 Uiso 1 1 calc R
C41 C 0.4019(4) 0.4757(4) 0.2917(3) 0.0295(13) Uani 1 1 d .
C42 C 0.3115(5) 0.5526(4) 0.3031(4) 0.0356(14) Uani 1 1 d .
H42 H 0.3036 0.5966 0.2654 0.043 Uiso 1 1 calc R
C43 C 0.2331(5) 0.5652(5) 0.3689(4) 0.0442(17) Uani 1 1 d .
H43 H 0.1713 0.6178 0.3762 0.053 Uiso 1 1 calc R
C44 C 0.2439(5) 0.5026(5) 0.4235(4) 0.0432(17) Uani 1 1 d .
H44 H 0.1904 0.5124 0.4691 0.052 Uiso 1 1 calc R
C45 C 0.3322(6) 0.4253(5) 0.4127(4) 0.0494(18) Uani 1 1 d .
H45 H 0.3390 0.3812 0.4505 0.059 Uiso 1 1 calc R
C46 C 0.4103(5) 0.4121(5) 0.3473(4) 0.0441(17) Uani 1 1 d .
H46 H 0.4709 0.3586 0.3401 0.053 Uiso 1 1 calc R
C47 C 0.5309(5) 0.5719(4) 0.1884(3) 0.0319(13) Uani 1 1 d .
C48 C 0.4686(5) 0.6421(4) 0.1529(4) 0.0415(16) Uani 1 1 d .
H48 H 0.4129 0.6317 0.1337 0.050 Uiso 1 1 calc R
C49 C 0.4880(6) 0.7272(5) 0.1457(4) 0.0504(18) Uani 1 1 d .
H49 H 0.4445 0.7751 0.1222 0.060 Uiso 1 1 calc R
C50 C 0.5700(6) 0.7433(4) 0.1723(4) 0.0455(17) Uani 1 1 d .
H50 H 0.5833 0.8016 0.1667 0.055 Uiso 1 1 calc R
C51 C 0.6313(5) 0.6746(4) 0.2068(3) 0.0383(15) Uani 1 1 d .
H51 H 0.6873 0.6854 0.2255 0.046 Uiso 1 1 calc R
C52 C 0.6129(5) 0.5890(4) 0.2149(3) 0.0305(13) Uani 1 1 d .
H52 H 0.6568 0.5417 0.2387 0.037 Uiso 1 1 calc R
C53 C 1.1661(4) 0.3263(4) 0.2191(3) 0.0299(13) Uani 1 1 d .
H53A H 1.1842 0.2817 0.2577 0.036 Uiso 1 1 calc R
H53B H 1.2358 0.3309 0.1853 0.036 Uiso 1 1 calc R
C54 C 1.1000(4) 0.4200(4) 0.2537(3) 0.0298(13) Uani 1 1 d .
H54A H 1.0941 0.4671 0.2151 0.036 Uiso 1 1 calc R
H54B H 1.1377 0.4370 0.2875 0.036 Uiso 1 1 calc R
C55 C 1.1564(4) 0.1666(4) 0.1530(3) 0.0277(13) Uani 1 1 d .
C56 C 1.1710(5) 0.1106(4) 0.2135(4) 0.0397(15) Uani 1 1 d .
H56 H 1.1445 0.1364 0.2614 0.048 Uiso 1 1 calc R
C57 C 1.2234(5) 0.0187(5) 0.2044(4) 0.0445(17) Uani 1 1 d .
H57 H 1.2349 -0.0181 0.2458 0.053 Uiso 1 1 calc R
C58 C 1.2589(5) -0.0203(5) 0.1363(4) 0.0479(18) Uani 1 1 d .
H58 H 1.2966 -0.0836 0.1306 0.057 Uiso 1 1 calc R
C59 C 1.2403(6) 0.0315(4) 0.0761(4) 0.0456(17) Uani 1 1 d .
H59 H 1.2620 0.0037 0.0291 0.055 Uiso 1 1 calc R
C60 C 1.1894(5) 0.1249(4) 0.0844(3) 0.0343(14) Uani 1 1 d .
H60 H 1.1770 0.1608 0.0427 0.041 Uiso 1 1 calc R
C61 C 1.1147(5) 0.3375(4) 0.0778(3) 0.0298(13) Uani 1 1 d .
C62 C 1.2147(5) 0.3534(5) 0.0444(3) 0.0443(17) Uani 1 1 d .
H62 H 1.2718 0.3380 0.0693 0.053 Uiso 1 1 calc R
C63 C 1.2328(6) 0.3913(5) -0.0245(4) 0.0487(19) Uani 1 1 d .
H63 H 1.3017 0.4022 -0.0463 0.058 Uiso 1 1 calc R
C64 C 1.1526(6) 0.4129(5) -0.0612(4) 0.053(2) Uani 1 1 d .
H64 H 1.1646 0.4407 -0.1079 0.064 Uiso 1 1 calc R
C65 C 1.0543(6) 0.3947(6) -0.0310(5) 0.067(2) Uani 1 1 d .
H65 H 0.9998 0.4064 -0.0580 0.081 Uiso 1 1 calc R
C66 C 1.0342(6) 0.3587(5) 0.0395(4) 0.0519(19) Uani 1 1 d .
H66 H 0.9647 0.3488 0.0613 0.062 Uiso 1 1 calc R
C67 C 0.9827(4) 0.3644(4) 0.3922(3) 0.0257(12) Uani 1 1 d .
C68 C 1.0371(5) 0.3984(4) 0.4334(3) 0.0332(14) Uani 1 1 d .
H68 H 1.0617 0.4507 0.4170 0.040 Uiso 1 1 calc R
C69 C 1.0557(5) 0.3561(4) 0.4987(3) 0.0355(14) Uani 1 1 d .
H69 H 1.0926 0.3799 0.5266 0.043 Uiso 1 1 calc R
C70 C 1.0206(5) 0.2801(4) 0.5228(3) 0.0335(14) Uani 1 1 d .
H70 H 1.0342 0.2506 0.5667 0.040 Uiso 1 1 calc R
C71 C 0.9656(6) 0.2474(4) 0.4826(3) 0.0402(16) Uani 1 1 d .
H71 H 0.9402 0.1956 0.4996 0.048 Uiso 1 1 calc R
C72 C 0.9465(5) 0.2887(4) 0.4174(3) 0.0349(14) Uani 1 1 d .
H72 H 0.9087 0.2649 0.3902 0.042 Uiso 1 1 calc R
C73 C 0.8842(4) 0.5332(4) 0.3292(3) 0.0253(12) Uani 1 1 d .
C74 C 0.9237(5) 0.6075(4) 0.3056(4) 0.0399(16) Uani 1 1 d .
H74 H 0.9974 0.5978 0.2776 0.048 Uiso 1 1 calc R
C75 C 0.8569(6) 0.6966(4) 0.3222(4) 0.0451(17) Uani 1 1 d .
H75 H 0.8849 0.7470 0.3048 0.054 Uiso 1 1 calc R
C76 C 0.7509(5) 0.7115(4) 0.3636(3) 0.0369(15) Uani 1 1 d .
H76 H 0.7056 0.7722 0.3753 0.044 Uiso 1 1 calc R
C77 C 0.7106(5) 0.6386(4) 0.3881(3) 0.0339(14) Uani 1 1 d .
H77 H 0.6373 0.6488 0.4167 0.041 Uiso 1 1 calc R
C78 C 0.7764(5) 0.5502(4) 0.3711(3) 0.0316(13) Uani 1 1 d .
H78 H 0.7475 0.5003 0.3884 0.038 Uiso 1 1 calc R

loop_
_atom_site_aniso_label
_atom_site_aniso_U_11
_atom_site_aniso_U_22
_atom_site_aniso_U_33
_atom_site_aniso_U_23
_atom_site_aniso_U_13
_atom_site_aniso_U_12
Pt1 0.01888(11) 0.02291(11) 0.02565(11) -0.00208(8) -0.00258(8) -0.00397(8)
Pt2 0.01850(10) 0.02248(11) 0.02744(12) -0.00289(8) -0.00572(8) -0.00392(8)
Pt3 0.01726(10) 0.01983(11) 0.02623(11) -0.00639(8) -0.00089(8) -0.00524(8)
P1 0.0229(7) 0.0241(8) 0.0293(8) 0.0008(6) -0.0050(6) -0.0041(6)
P2 0.0218(7) 0.0355(9) 0.0271(8) -0.0017(6) -0.0037(6) -0.0064(6)
P3 0.0255(8) 0.0296(8) 0.0259(8) 0.0000(6) -0.0073(6) -0.0072(6)
P4 0.0206(7) 0.0279(8) 0.0321(8) -0.0031(6) -0.0061(6) -0.0029(6)
P5 0.0190(7) 0.0255(8) 0.0307(8) -0.0091(6) 0.0014(6) -0.0068(6)
P6 0.0222(7) 0.0221(7) 0.0276(8) -0.0060(6) -0.0018(6) -0.0081(6)
Si1 0.0176(7) 0.0201(7) 0.0235(8) -0.0043(6) -0.0022(6) -0.0035(6)
Si2 0.0169(7) 0.0224(8) 0.0256(8) -0.0051(6) -0.0029(6) -0.0032(6)
C1 0.027(3) 0.029(3) 0.043(4) 0.005(3) -0.004(3) -0.009(3)
C2 0.033(3) 0.031(3) 0.032(3) 0.006(3) 0.000(3) -0.009(3)
C3 0.025(3) 0.025(3) 0.032(3) 0.001(2) -0.007(2) -0.001(2)
C4 0.030(3) 0.029(3) 0.040(4) -0.002(3) -0.005(3) 0.002(3)
C5 0.037(4) 0.040(4) 0.036(4) 0.002(3) -0.004(3) 0.001(3)
C6 0.054(5) 0.055(5) 0.032(4) -0.013(3) -0.018(3) 0.003(4)
C7 0.045(4) 0.049(4) 0.057(5) -0.010(4) -0.022(4) -0.011(3)
C8 0.035(4) 0.043(4) 0.039(4) -0.002(3) -0.010(3) -0.009(3)
C9 0.019(3) 0.035(3) 0.024(3) 0.002(2) -0.001(2) -0.002(2)
C10 0.032(3) 0.038(4) 0.034(3) -0.002(3) -0.005(3) -0.003(3)
C11 0.034(4) 0.054(4) 0.037(4) -0.006(3) -0.012(3) -0.007(3)
C12 0.031(4) 0.058(5) 0.042(4) 0.015(3) -0.012(3) -0.008(3)
C13 0.029(3) 0.037(4) 0.044(4) 0.012(3) -0.009(3) 0.000(3)
C14 0.033(3) 0.032(3) 0.036(4) 0.003(3) -0.002(3) -0.006(3)
C15 0.027(3) 0.035(3) 0.030(3) -0.003(3) -0.004(3) -0.006(3)
C16 0.027(4) 0.089(6) 0.034(4) -0.009(4) -0.004(3) -0.011(4)
C17 0.039(4) 0.115(7) 0.042(4) -0.004(4) -0.015(3) -0.026(5)
C18 0.026(3) 0.073(5) 0.052(4) 0.010(4) -0.016(3) -0.011(3)
C19 0.025(3) 0.051(4) 0.048(4) 0.012(3) -0.006(3) -0.003(3)
C20 0.023(3) 0.047(4) 0.041(4) 0.003(3) -0.009(3) -0.007(3)
C21 0.028(3) 0.050(4) 0.031(3) -0.005(3) -0.002(3) -0.010(3)
C22 0.046(4) 0.071(5) 0.034(4) -0.009(4) 0.002(3) -0.025(4)
C23 0.053(5) 0.074(6) 0.046(5) -0.025(4) -0.001(4) -0.028(4)
C24 0.038(4) 0.082(6) 0.033(4) -0.015(4) -0.002(3) -0.011(4)
C25 0.030(4) 0.083(6) 0.032(4) -0.002(4) -0.007(3) -0.002(4)
C26 0.040(4) 0.058(5) 0.033(4) -0.003(3) -0.008(3) -0.011(3)
C27 0.032(3) 0.033(3) 0.038(3) 0.001(3) -0.016(3) -0.004(3)
C28 0.024(3) 0.035(3) 0.048(4) -0.003(3) -0.017(3) -0.004(3)
C29 0.026(3) 0.035(3) 0.027(3) -0.010(3) 0.000(2) -0.011(3)
C30 0.028(3) 0.046(4) 0.059(4) -0.008(3) -0.015(3) -0.007(3)
C31 0.036(4) 0.056(5) 0.085(6) -0.020(4) -0.024(4) -0.018(4)
C32 0.047(4) 0.047(4) 0.057(5) -0.010(4) 0.000(4) -0.026(4)
C33 0.078(5) 0.044(4) 0.037(4) 0.007(3) -0.020(4) -0.032(4)
C34 0.060(5) 0.041(4) 0.043(4) 0.007(3) -0.029(3) -0.023(3)
C35 0.027(3) 0.037(3) 0.030(3) 0.005(3) -0.008(3) -0.011(3)
C36 0.053(4) 0.050(4) 0.041(4) 0.011(3) -0.013(3) -0.024(4)
C37 0.047(4) 0.063(5) 0.058(5) 0.025(4) -0.013(4) -0.030(4)
C38 0.035(4) 0.066(5) 0.043(4) 0.014(4) -0.001(3) -0.014(4)
C39 0.036(4) 0.052(4) 0.035(4) 0.000(3) 0.001(3) 0.003(3)
C40 0.026(3) 0.039(4) 0.035(3) 0.000(3) 0.002(3) -0.004(3)
C41 0.016(3) 0.036(3) 0.035(3) -0.008(3) -0.004(2) -0.007(2)
C42 0.023(3) 0.036(3) 0.044(4) -0.004(3) -0.006(3) -0.002(3)
C43 0.026(3) 0.042(4) 0.057(5) -0.018(3) 0.000(3) -0.001(3)
C44 0.030(3) 0.051(4) 0.047(4) -0.016(3) 0.006(3) -0.018(3)
C45 0.039(4) 0.059(5) 0.046(4) 0.005(4) 0.000(3) -0.018(4)
C46 0.026(3) 0.046(4) 0.049(4) 0.009(3) 0.000(3) -0.003(3)
C47 0.027(3) 0.035(3) 0.026(3) -0.003(3) 0.001(2) -0.003(3)
C48 0.033(4) 0.036(4) 0.050(4) 0.003(3) -0.015(3) 0.000(3)
C49 0.053(5) 0.035(4) 0.054(5) 0.006(3) -0.017(4) 0.003(3)
C50 0.056(5) 0.029(4) 0.043(4) -0.003(3) 0.000(3) -0.009(3)
C51 0.042(4) 0.037(4) 0.031(3) -0.007(3) -0.001(3) -0.009(3)
C52 0.035(3) 0.030(3) 0.024(3) 0.000(2) -0.006(3) -0.005(3)
C53 0.022(3) 0.033(3) 0.033(3) -0.011(3) 0.001(2) -0.010(2)
C54 0.026(3) 0.030(3) 0.033(3) -0.006(3) -0.001(2) -0.012(2)
C55 0.018(3) 0.029(3) 0.032(3) -0.011(3) 0.001(2) -0.005(2)
C56 0.038(4) 0.034(4) 0.041(4) -0.011(3) 0.002(3) -0.009(3)
C57 0.042(4) 0.036(4) 0.051(4) 0.004(3) -0.005(3) -0.011(3)
C58 0.033(4) 0.028(4) 0.073(5) -0.010(4) 0.002(3) -0.006(3)
C59 0.045(4) 0.036(4) 0.051(4) -0.019(3) 0.005(3) -0.013(3)
C60 0.026(3) 0.036(3) 0.039(4) -0.008(3) 0.000(3) -0.011(3)
C61 0.029(3) 0.024(3) 0.033(3) -0.008(2) 0.000(3) -0.007(2)
C62 0.035(4) 0.068(5) 0.032(4) -0.011(3) 0.002(3) -0.022(3)
C63 0.038(4) 0.067(5) 0.040(4) -0.017(4) 0.012(3) -0.028(4)
C64 0.048(4) 0.056(5) 0.041(4) 0.008(4) 0.009(3) -0.010(4)
C65 0.041(5) 0.095(7) 0.062(5) 0.025(5) -0.013(4) -0.018(4)
C66 0.036(4) 0.071(5) 0.050(4) 0.020(4) -0.010(3) -0.022(4)
C67 0.021(3) 0.026(3) 0.026(3) -0.006(2) -0.001(2) -0.003(2)
C68 0.031(3) 0.030(3) 0.040(4) 0.000(3) -0.008(3) -0.011(3)
C69 0.030(3) 0.041(4) 0.034(3) -0.003(3) -0.008(3) -0.006(3)
C70 0.030(3) 0.035(3) 0.032(3) -0.004(3) -0.005(3) -0.004(3)
C71 0.050(4) 0.036(4) 0.034(4) 0.002(3) -0.002(3) -0.019(3)
C72 0.036(3) 0.032(3) 0.038(4) -0.008(3) -0.003(3) -0.017(3)
C73 0.023(3) 0.023(3) 0.029(3) -0.008(2) -0.004(2) -0.006(2)
C74 0.035(4) 0.028(3) 0.050(4) -0.009(3) 0.008(3) -0.013(3)
C75 0.053(4) 0.026(3) 0.051(4) -0.001(3) -0.002(3) -0.013(3)
C76 0.036(4) 0.028(3) 0.041(4) -0.007(3) -0.006(3) -0.003(3)
C77 0.026(3) 0.030(3) 0.042(4) -0.009(3) -0.004(3) -0.004(3)
C78 0.032(3) 0.024(3) 0.039(3) -0.001(3) -0.005(3) -0.012(3)

loop_
_atom_type_symbol
_atom_type_description
_atom_type_scat_dispersion_real
_atom_type_scat_dispersion_imag
_atom_type_scat_source
C C 0.0033 0.0016 'International Tables Vol C Tables 4.2.6.8 and 6.1.1.4'
H H 0.0000 0.0000 'International Tables Vol C Tables 4.2.6.8 and 6.1.1.4'
Si Si 0.0817 0.0704 'International Tables Vol C Tables 4.2.6.8 and 6.1.1.4'
P P 0.1023 0.0942 'International Tables Vol C Tables 4.2.6.8 and 6.1.1.4'
Pt Pt -1.7033 8.3905 'International Tables Vol C Tables 4.2.6.8 and 6.1.1.4'

loop_
_geom_angle_atom_site_label_1
_geom_angle_atom_site_label_2
_geom_angle_atom_site_label_3
_geom_angle
P1 Pt1 P2 86.54(5)
P1 Pt1 Si1 102.40(5)
P2 Pt1 Si1 166.37(5)
P1 Pt1 Si2 165.06(5)
P2 Pt1 Si2 106.74(5)
Si1 Pt1 Si2 65.91(5)
P4 Pt2 P3 87.67(5)
P4 Pt2 Si2 102.49(5)
P3 Pt2 Si2 168.08(5)
P4 Pt2 Si1 168.49(5)
P3 Pt2 Si1 103.57(5)
Si2 Pt2 Si1 66.64(5)
P5 Pt3 P6 87.03(5)
P5 Pt3 Si1 99.75(5)
P6 Pt3 Si1 171.68(5)
P5 Pt3 Si2 166.11(5)
P6 Pt3 Si2 106.29(5)
Si1 Pt3 Si2 66.65(5)
C3 P1 C9 101.6(3)
C3 P1 C1 104.4(3)
C9 P1 C1 100.6(3)
C3 P1 Pt1 126.66(19)
C9 P1 Pt1 113.4(2)
C1 P1 Pt1 107.09(19)
C15 P2 C21 104.0(3)
C15 P2 C2 101.3(3)
C21 P2 C2 101.2(3)
C15 P2 Pt1 112.3(2)
C21 P2 Pt1 127.1(2)
C2 P2 Pt1 107.57(19)
C35 P3 C29 103.3(3)
C35 P3 C27 99.4(3)
C29 P3 C27 105.6(3)
C35 P3 Pt2 125.16(19)
C29 P3 Pt2 114.07(19)
C27 P3 Pt2 107.00(19)
C41 P4 C47 102.1(3)
C41 P4 C28 101.0(3)
C47 P4 C28 106.5(3)
C41 P4 Pt2 124.2(2)
C47 P4 Pt2 114.36(19)
C28 P4 Pt2 106.9(2)
C55 P5 C61 103.5(3)
C55 P5 C53 102.9(3)
C61 P5 C53 104.4(3)
C55 P5 Pt3 118.73(18)
C61 P5 Pt3 118.58(19)
C53 P5 Pt3 106.86(18)
C73 P6 C67 102.7(2)
C73 P6 C54 104.9(2)
C67 P6 C54 103.3(3)
C73 P6 Pt3 122.89(18)
C67 P6 Pt3 114.28(18)
C54 P6 Pt3 106.89(18)
Pt3 Si1 Pt2 96.16(5)
Pt3 Si1 Pt1 92.81(5)
Pt2 Si1 Pt1 89.99(5)
Pt3 Si1 Si2 56.91(4)
Pt2 Si1 Si2 56.63(5)
Pt1 Si1 Si2 57.22(5)
Pt3 Si1 H1H 124(3)
Pt2 Si1 H1H 122(3)
Pt1 Si1 H1H 123(3)
Si2 Si1 H1H 178(3)
Pt2 Si2 Pt3 95.89(5)
Pt2 Si2 Pt1 89.83(5)
Pt3 Si2 Pt1 92.25(5)
Pt2 Si2 Si1 56.74(5)
Pt3 Si2 Si1 56.44(4)
Pt1 Si2 Si1 56.87(5)
Pt2 Si2 H2H 120(2)
Pt3 Si2 H2H 126(2)
Pt1 Si2 H2H 124(2)
Si1 Si2 H2H 177(2)
C2 C1 P1 109.2(4)
C2 C1 H1A 109.8
P1 C1 H1A 109.8
C2 C1 H1B 109.8
P1 C1 H1B 109.8
H1A C1 H1B 108.3
C1 C2 P2 110.4(4)
C1 C2 H2A 109.6
P2 C2 H2A 109.6
C1 C2 H2B 109.6
P2 C2 H2B 109.6
H2A C2 H2B 108.1
C8 C3 C4 118.1(6)
C8 C3 P1 123.9(5)
C4 C3 P1 118.0(5)
C5 C4 C3 120.9(6)
C5 C4 H4 119.6
C3 C4 H4 119.6
C4 C5 C6 120.4(6)
C4 C5 H5 119.8
C6 C5 H5 119.8
C7 C6 C5 119.3(6)
C7 C6 H6 120.3
C5 C6 H6 120.3
C6 C7 C8 121.1(7)
C6 C7 H7 119.5
C8 C7 H7 119.5
C7 C8 C3 120.2(6)
C7 C8 H8 119.9
C3 C8 H8 119.9
C10 C9 C14 118.6(5)
C10 C9 P1 119.0(4)
C14 C9 P1 122.3(5)
C9 C10 C11 120.4(6)
C9 C10 H10 119.8
C11 C10 H10 119.8
C12 C11 C10 120.1(6)
C12 C11 H11 119.9
C10 C11 H11 119.9
C13 C12 C11 120.2(6)
C13 C12 H12 119.9
C11 C12 H12 119.9
C12 C13 C14 120.1(6)
C12 C13 H13 120.0
C14 C13 H13 120.0
C13 C14 C9 120.6(6)
C13 C14 H14 119.7
C9 C14 H14 119.7
C16 C15 C20 117.7(6)
C16 C15 P2 119.7(5)
C20 C15 P2 122.6(5)
C15 C16 C17 121.7(6)
C15 C16 H16 119.1
C17 C16 H16 119.1
C18 C17 C16 119.8(7)
C18 C17 H17 120.1
C16 C17 H17 120.1
C19 C18 C17 119.4(6)
C19 C18 H18 120.3
C17 C18 H18 120.3
C18 C19 C20 121.1(6)
C18 C19 H19 119.4
C20 C19 H19 119.4
C19 C20 C15 120.2(6)
C19 C20 H20 119.9
C15 C20 H20 119.9
C22 C21 C26 119.5(6)
C22 C21 P2 117.9(5)
C26 C21 P2 122.7(5)
C21 C22 C23 120.7(7)
C21 C22 H22 119.6
C23 C22 H22 119.6
C22 C23 C24 119.6(7)
C22 C23 H23 120.2
C24 C23 H23 120.2
C25 C24 C23 120.5(7)
C25 C24 H24 119.8
C23 C24 H24 119.8
C24 C25 C26 120.4(7)
C24 C25 H25 119.8
C26 C25 H25 119.8
C21 C26 C25 119.3(7)
C21 C26 H26 120.3
C25 C26 H26 120.3
C28 C27 P3 110.2(4)
C28 C27 H27A 109.6
P3 C27 H27A 109.6
C28 C27 H27B 109.6
P3 C27 H27B 109.6
H27A C27 H27B 108.1
C27 C28 P4 109.9(4)
C27 C28 H28A 109.7
P4 C28 H28A 109.7
C27 C28 H28B 109.7
P4 C28 H28B 109.7
H28A C28 H28B 108.2
C34 C29 C30 119.0(6)
C34 C29 P3 118.6(4)
C30 C29 P3 122.3(5)
C29 C30 C31 120.2(7)
C29 C30 H30 119.9
C31 C30 H30 119.9
C32 C31 C30 119.8(6)
C32 C31 H31 120.1
C30 C31 H31 120.1
C33 C32 C31 120.2(6)
C33 C32 H32 119.9
C31 C32 H32 119.9
C32 C33 C34 120.1(7)
C32 C33 H33 119.9
C34 C33 H33 119.9
C29 C34 C33 120.6(6)
C29 C34 H34 119.7
C33 C34 H34 119.7
C40 C35 C36 118.8(6)
C40 C35 P3 123.6(5)
C36 C35 P3 117.5(5)
C35 C36 C37 119.7(7)
C35 C36 H36 120.2
C37 C36 H36 120.2
C38 C37 C36 120.9(7)
C38 C37 H37 119.6
C36 C37 H37 119.6
C37 C38 C39 119.8(7)
C37 C38 H38 120.1
C39 C38 H38 120.1
C38 C39 C40 119.7(7)
C38 C39 H39 120.1
C40 C39 H39 120.1
C35 C40 C39 121.1(6)
C35 C40 H40 119.5
C39 C40 H40 119.5
C46 C41 C42 118.5(6)
C46 C41 P4 120.0(4)
C42 C41 P4 121.5(5)
C43 C42 C41 120.3(6)
C43 C42 H42 119.9
C41 C42 H42 119.9
C44 C43 C42 120.4(6)
C44 C43 H43 119.8
C42 C43 H43 119.8
C43 C44 C45 120.1(6)
C43 C44 H44 120.0
C45 C44 H44 120.0
C46 C45 C44 119.9(7)
C46 C45 H45 120.0
C44 C45 H45 120.0
C45 C46 C41 120.9(6)
C45 C46 H46 119.6
C41 C46 H46 119.6
C52 C47 C48 118.6(6)
C52 C47 P4 117.2(4)
C48 C47 P4 124.2(5)
C49 C48 C47 119.9(6)
C49 C48 H48 120.0
C47 C48 H48 120.0
C50 C49 C48 120.9(6)
C50 C49 H49 119.6
C48 C49 H49 119.6
C51 C50 C49 119.2(6)
C51 C50 H50 120.4
C49 C50 H50 120.4
C50 C51 C52 120.8(6)
C50 C51 H51 119.6
C52 C51 H51 119.6
C51 C52 C47 120.5(6)
C51 C52 H52 119.8
C47 C52 H52 119.8
C54 C53 P5 109.2(4)
C54 C53 H53A 109.8
P5 C53 H53A 109.8
C54 C53 H53B 109.8
P5 C53 H53B 109.8
H53A C53 H53B 108.3
C53 C54 P6 109.1(4)
C53 C54 H54A 109.9
P6 C54 H54A 109.9
C53 C54 H54B 109.9
P6 C54 H54B 109.9
H54A C54 H54B 108.3
C60 C55 C56 117.7(5)
C60 C55 P5 123.3(5)
C56 C55 P5 118.7(4)
C57 C56 C55 120.6(6)
C57 C56 H56 119.7
C55 C56 H56 119.7
C58 C57 C56 120.7(7)
C58 C57 H57 119.7
C56 C57 H57 119.7
C57 C58 C59 120.3(6)
C57 C58 H58 119.8
C59 C58 H58 119.8
C58 C59 C60 119.6(6)
C58 C59 H59 120.2
C60 C59 H59 120.2
C59 C60 C55 120.9(6)
C59 C60 H60 119.5
C55 C60 H60 119.5
C66 C61 C62 118.1(6)
C66 C61 P5 117.9(5)
C62 C61 P5 124.0(5)
C63 C62 C61 121.1(6)
C63 C62 H62 119.4
C61 C62 H62 119.4
C64 C63 C62 120.3(6)
C64 C63 H63 119.9
C62 C63 H63 119.9
C63 C64 C65 120.2(7)
C63 C64 H64 119.9
C65 C64 H64 119.9
C64 C65 C66 119.9(7)
C64 C65 H65 120.1
C66 C65 H65 120.1
C61 C66 C65 120.4(7)
C61 C66 H66 119.8
C65 C66 H66 119.8
C72 C67 C68 118.9(5)
C72 C67 P6 119.1(4)
C68 C67 P6 122.0(4)
C67 C68 C69 120.5(6)
C67 C68 H68 119.8
C69 C68 H68 119.8
C70 C69 C68 120.1(6)
C70 C69 H69 119.9
C68 C69 H69 119.9
C71 C70 C69 119.3(6)
C71 C70 H70 120.3
C69 C70 H70 120.3
C70 C71 C72 121.2(6)
C70 C71 H71 119.4
C72 C71 H71 119.4
C67 C72 C71 119.9(6)
C67 C72 H72 120.0
C71 C72 H72 120.0
C74 C73 C78 117.7(5)
C74 C73 P6 124.2(4)
C78 C73 P6 118.0(4)
C73 C74 C75 121.0(6)
C73 C74 H74 119.5
C75 C74 H74 119.5
C76 C75 C74 120.1(6)
C76 C75 H75 120.0
C74 C75 H75 120.0
C77 C76 C75 119.7(6)
C77 C76 H76 120.1
C75 C76 H76 120.1
C76 C77 C78 120.3(6)
C76 C77 H77 119.9
C78 C77 H77 119.9
C77 C78 C73 121.2(5)
C77 C78 H78 119.4
C73 C78 H78 119.4

loop_
_geom_bond_atom_site_label_1
_geom_bond_atom_site_label_2
_geom_bond_distance
Pt1 P1 2.2660(15)
Pt1 P2 2.2810(15)
Pt1 Si1 2.3880(15)
Pt1 Si2 2.3977(15)
Pt2 P4 2.2603(15)
Pt2 P3 2.2617(15)
Pt2 Si2 2.3682(15)
Pt2 Si1 2.3711(14)
Pt3 P5 2.2619(14)
Pt3 P6 2.2661(14)
Pt3 Si1 2.3628(14)
Pt3 Si2 2.3756(14)
P1 C3 1.826(6)
P1 C9 1.846(6)
P1 C1 1.857(6)
P2 C15 1.841(6)
P2 C21 1.844(6)
P2 C2 1.856(6)
P3 C35 1.838(6)
P3 C29 1.844(6)
P3 C27 1.859(6)
P4 C41 1.833(6)
P4 C47 1.847(6)
P4 C28 1.848(6)
P5 C55 1.818(6)
P5 C61 1.827(6)
P5 C53 1.845(6)
P6 C73 1.827(5)
P6 C67 1.834(6)
P6 C54 1.847(5)
Si1 Si2 2.603(2)
Si1 H1H 1.36(3)
Si2 H2H 1.35(3)
C1 C2 1.518(8)
C1 H1A 0.9900
C1 H1B 0.9900
C2 H2A 0.9900
C2 H2B 0.9900
C3 C8 1.392(8)
C3 C4 1.398(8)
C4 C5 1.380(8)
C4 H4 0.9500
C5 C6 1.380(10)
C5 H5 0.9500
C6 C7 1.368(10)
C6 H6 0.9500
C7 C8 1.391(9)
C7 H7 0.9500
C8 H8 0.9500
C9 C10 1.377(8)
C9 C14 1.400(8)
C10 C11 1.399(8)
C10 H10 0.9500
C11 C12 1.376(9)
C11 H11 0.9500
C12 C13 1.369(9)
C12 H12 0.9500
C13 C14 1.386(8)
C13 H13 0.9500
C14 H14 0.9500
C15 C16 1.371(8)
C15 C20 1.410(8)
C16 C17 1.386(9)
C16 H16 0.9500
C17 C18 1.382(10)
C17 H17 0.9500
C18 C19 1.360(9)
C18 H18 0.9500
C19 C20 1.382(8)
C19 H19 0.9500
C20 H20 0.9500
C21 C22 1.385(9)
C21 C26 1.400(9)
C22 C23 1.390(9)
C22 H22 0.9500
C23 C24 1.391(10)
C23 H23 0.9500
C24 C25 1.366(11)
C24 H24 0.9500
C25 C26 1.407(9)
C25 H25 0.9500
C26 H26 0.9500
C27 C28 1.533(8)
C27 H27A 0.9900
C27 H27B 0.9900
C28 H28A 0.9900
C28 H28B 0.9900
C29 C34 1.379(8)
C29 C30 1.390(8)
C30 C31 1.394(9)
C30 H30 0.9500
C31 C32 1.375(10)
C31 H31 0.9500
C32 C33 1.374(10)
C32 H32 0.9500
C33 C34 1.385(9)
C33 H33 0.9500
C34 H34 0.9500
C35 C40 1.367(8)
C35 C36 1.385(8)
C36 C37 1.400(10)
C36 H36 0.9500
C37 C38 1.362(10)
C37 H37 0.9500
C38 C39 1.365(10)
C38 H38 0.9500
C39 C40 1.402(8)
C39 H39 0.9500
C40 H40 0.9500
C41 C46 1.385(8)
C41 C42 1.390(8)
C42 C43 1.381(9)
C42 H42 0.9500
C43 C44 1.364(10)
C43 H43 0.9500
C44 C45 1.379(9)
C44 H44 0.9500
C45 C46 1.373(9)
C45 H45 0.9500
C46 H46 0.9500
C47 C52 1.391(8)
C47 C48 1.394(8)
C48 C49 1.386(9)
C48 H48 0.9500
C49 C50 1.384(10)
C49 H49 0.9500
C50 C51 1.363(9)
C50 H50 0.9500
C51 C52 1.388(8)
C51 H51 0.9500
C52 H52 0.9500
C53 C54 1.533(7)
C53 H53A 0.9900
C53 H53B 0.9900
C54 H54A 0.9900
C54 H54B 0.9900
C55 C60 1.393(8)
C55 C56 1.401(9)
C56 C57 1.373(9)
C56 H56 0.9500
C57 C58 1.365(9)
C57 H57 0.9500
C58 C59 1.375(10)
C58 H58 0.9500
C59 C60 1.389(8)
C59 H59 0.9500
C60 H60 0.9500
C61 C66 1.379(9)
C61 C62 1.385(8)
C62 C63 1.379(9)
C62 H62 0.9500
C63 C64 1.355(10)
C63 H63 0.9500
C64 C65 1.369(10)
C64 H64 0.9500
C65 C66 1.397(10)
C65 H65 0.9500
C66 H66 0.9500
C67 C72 1.384(8)
C67 C68 1.392(8)
C68 C69 1.397(8)
C68 H68 0.9500
C69 C70 1.377(8)
C69 H69 0.9500
C70 C71 1.374(8)
C70 H70 0.9500
C71 C72 1.392(9)
C71 H71 0.9500
C72 H72 0.9500
C73 C74 1.382(8)
C73 C78 1.391(8)
C74 C75 1.395(8)
C74 H74 0.9500
C75 C76 1.372(9)
C75 H75 0.9500
C76 C77 1.370(8)
C76 H76 0.9500
C77 C78 1.384(8)
C77 H77 0.9500
C78 H78 0.9500
